data_2219451
loop_
_publ_author_name
'Yehye, Wagee A.'
'Rahman, Noorsaadah Abdul'
'Ariffin, Azhar'
'Ng, Seik Weng'

_publ_section_title <i>N</i>-Acetyl-2-hydroxy-<i>N</i>'-[methoxy(1-methylindol-2-yl)methyl]benzohydrazide
_journal_coeditor_code TK2298
_journal_issue 9
_journal_name_full 'Acta Crystallographica Section E'
_journal_page_first o1824
_journal_paper_doi 10.1107/S1600536808026846
_journal_volume 64
_journal_year 2008
_chemical_formula_moiety 'C20 H21 N3 O4'
_chemical_formula_sum 'C20 H21 N3 O4'
_chemical_formula_weight 367.40
_chemical_name_systematic
;
<i>N</i>-Acetyl-2-hydroxy-<i>N</i>'-[methoxy(1-methylindol-2-
yl)methyl]benzohydrazide
;
_space_group_IT_number 14
_symmetry_cell_setting monoclinic
_symmetry_space_group_name_Hall '-P 2yn'
_symmetry_space_group_name_H-M 'P 1 21/n 1'
_atom_sites_solution_hydrogens geom
_atom_sites_solution_primary direct
_atom_sites_solution_secondary difmap
_audit_creation_method SHELXL-97
_cell_angle_alpha 90
_cell_angle_beta 93.967(2)
_cell_angle_gamma 90
_cell_formula_units_Z 4
_cell_length_a 11.0075(3)
_cell_length_b 10.5197(3)
_cell_length_c 15.4479(4)
_cell_measurement_reflns_used 1739
_cell_measurement_temperature 100(2)
_cell_measurement_theta_max 21.4
_cell_measurement_theta_min 2.2
_cell_volume 1784.51(8)
_computing_cell_refinement 'SAINT (Bruker, 2007)'
_computing_data_collection 'APEX2 software (Bruker, 2007)'
_computing_data_reduction SAINT
_computing_molecular_graphics 'X-Seed (Barbour, 2001)'
_computing_publication_material 'publCIF (Westrip, 2008)'
_computing_structure_refinement 'SHELXL-97 (Sheldrick, 2008)'
_computing_structure_solution 'SHELXS-97 (Sheldrick, 2008)'
_diffrn_ambient_temperature 100(2)
_diffrn_measured_fraction_theta_full 0.991
_diffrn_measured_fraction_theta_max 0.991
_diffrn_measurement_device_type 'Bruker SMART APEX diffractometer'
_diffrn_measurement_method '\w scans'
_diffrn_radiation_monochromator graphite
_diffrn_radiation_source 'fine-focus sealed tube'
_diffrn_radiation_type MoK\a
_diffrn_radiation_wavelength 0.71073
_diffrn_reflns_av_R_equivalents 0.065
_diffrn_reflns_av_sigmaI/netI 0.063
_diffrn_reflns_limit_h_max 14
_diffrn_reflns_limit_h_min -14
_diffrn_reflns_limit_k_max 13
_diffrn_reflns_limit_k_min -13
_diffrn_reflns_limit_l_max 20
_diffrn_reflns_limit_l_min -20
_diffrn_reflns_number 16316
_diffrn_reflns_theta_full 27.5
_diffrn_reflns_theta_max 27.5
_diffrn_reflns_theta_min 2.2
_diffrn_standards_decay_% 0
_diffrn_standards_interval_count 0
_diffrn_standards_interval_time 0
_diffrn_standards_number 0
_exptl_absorpt_coefficient_mu 0.097
_exptl_absorpt_correction_type none
_exptl_crystal_colour Colorless
_exptl_crystal_density_diffrn 1.367
_exptl_crystal_density_method 'not measured'
_exptl_crystal_description Block
_exptl_crystal_F_000 776
_exptl_crystal_size_max 0.20
_exptl_crystal_size_mid 0.15
_exptl_crystal_size_min 0.10
_refine_diff_density_max 0.26
_refine_diff_density_min -0.26
_refine_ls_extinction_method none
_refine_ls_goodness_of_fit_ref 1.02
_refine_ls_hydrogen_treatment mixed
_refine_ls_matrix_type full
_refine_ls_number_parameters 255
_refine_ls_number_reflns 4072
_refine_ls_number_restraints 2
_refine_ls_restrained_S_all 1.02
_refine_ls_R_factor_all 0.084
_refine_ls_R_factor_gt 0.047
_refine_ls_shift/su_max 0.001
_refine_ls_shift/su_mean <0.001'
_refine_ls_structure_factor_coef Fsqd
_refine_ls_weighting_details 'calc w=1/[\s^2^(Fo^2^)+(0.0466P)^2^+0.3679P] where P=(Fo^2^+2Fc^2^)/3'
_refine_ls_weighting_scheme calc
_refine_ls_wR_factor_gt 0.102
_refine_ls_wR_factor_ref 0.120
_reflns_number_gt 2646
_reflns_number_total 4072
_reflns_threshold_expression I>2\s(I)
_cod_data_source_file tk2298.cif
_cod_data_source_block I
_cod_depositor_comments
;
The following automatic conversions were performed:
'_symmetry_cell_setting' value 'Monoclinic' changed to 'monoclinic'
according to '/home/saulius/struct/CIF-dictionaries/cif_core.dic'
dictionary named 'cif_core.dic' version 2.4.1 from
2010-06-29.

'_exptl_absorpt_correction_type' value 'None' changed to
'none' according to '/home/saulius/struct/CIF-dictionaries/cif_core.dic'
dictionary named 'cif_core.dic' version 2.4.1 from 2010-06-29.

Automatic conversion script
Id: cif_fix_enum 1527 2010-12-29 10:47:43Z saulius 

The following automatic conversions were performed:

'_symmetry_cell_setting' value 'Monoclinic' changed to 'monoclinic'
according to /home/saulius/struct/CIF-dictionaries/cif_core.dic
dictionary named 'cif_core.dic' version 2.4.1 from
2010-06-29.

'_exptl_absorpt_correction_type' value 'None' changed to
'none' according to
/home/saulius/struct/CIF-dictionaries/cif_core.dic dictionary named
'cif_core.dic' version 2.4.1 from 2010-06-29.

Automatic conversion script
Id: cif_fix_values 1715 2011-07-08 13:25:40Z adriana 
;
_cod_original_sg_symbol_H-M 'P 21/n'
_cod_database_code 2219451
_cod_database_fobs_code 2219451

loop_
_symmetry_equiv_pos_as_xyz
'x, y, z'
'-x+1/2, y+1/2, -z+1/2'
'-x, -y, -z'
'x-1/2, -y-1/2, z-1/2'

loop_
_atom_site_type_symbol
_atom_site_label
_atom_site_fract_x
_atom_site_fract_y
_atom_site_fract_z
_atom_site_U_iso_or_equiv
_atom_site_adp_type
_atom_site_calc_flag
_atom_site_refinement_flags
_atom_site_occupancy
O O1 0.75833(13) 0.62701(15) 0.28349(10) 0.0328(4) Uani d D 1
H H1O 0.717(2) 0.5560(16) 0.2811(18) 0.069(10) Uiso d D 1
O O2 0.57533(11) 0.47150(13) 0.28757(9) 0.0266(3) Uani d . 1
O O3 0.27682(12) 0.25872(13) 0.22300(9) 0.0279(3) Uani d . 1
O O4 0.41144(11) 0.35118(13) 0.43051(8) 0.0257(3) Uani d . 1
N N1 0.38731(14) 0.55433(15) 0.29735(10) 0.0197(4) Uani d D 1
H H1N 0.3430(17) 0.6189(15) 0.3061(14) 0.037(6) Uiso d D 1
N N2 0.33109(13) 0.43653(14) 0.29605(10) 0.0188(3) Uani d . 1
N N3 0.12618(13) 0.52539(15) 0.40494(10) 0.0205(4) Uani d . 1
C C1 0.68446(17) 0.7144(2) 0.31706(12) 0.0262(5) Uani d . 1
C C2 0.73287(19) 0.8337(2) 0.33795(14) 0.0315(5) Uani d . 1
H H2 0.8144 0.8530 0.3262 0.038 Uiso calc R 1
C C3 0.6634(2) 0.9230(2) 0.37533(14) 0.0354(5) Uani d . 1
H H3 0.6972 1.0042 0.3892 0.042 Uiso calc R 1
C C4 0.54370(19) 0.8971(2) 0.39356(13) 0.0308(5) Uani d . 1
H H4 0.4966 0.9592 0.4209 0.037 Uiso calc R 1
C C5 0.49478(18) 0.78036(18) 0.37132(12) 0.0249(4) Uani d . 1
H H5 0.4132 0.7621 0.3837 0.030 Uiso calc R 1
C C6 0.56213(17) 0.68846(18) 0.33118(12) 0.0225(4) Uani d . 1
C C7 0.51091(17) 0.56257(18) 0.30497(11) 0.0207(4) Uani d . 1
C C8 0.31298(16) 0.36884(19) 0.22067(12) 0.0221(4) Uani d . 1
C C9 0.33655(19) 0.4356(2) 0.13833(13) 0.0294(5) Uani d . 1
H H9A 0.3008 0.3867 0.0889 0.044 Uiso calc R 1
H H9B 0.4246 0.4435 0.1337 0.044 Uiso calc R 1
H H9C 0.2997 0.5204 0.1383 0.044 Uiso calc R 1
C C10 0.30451(16) 0.38509(18) 0.38166(12) 0.0212(4) Uani d . 1
H H10 0.2504 0.3091 0.3736 0.025 Uiso calc R 1
C C11 0.24263(16) 0.48432(18) 0.43178(12) 0.0208(4) Uani d . 1
C C12 0.28551(17) 0.55066(18) 0.50327(12) 0.0227(4) Uani d . 1
H H12 0.3624 0.5400 0.5343 0.027 Uiso calc R 1
C C13 0.19310(17) 0.63891(18) 0.52267(12) 0.0222(4) Uani d . 1
C C14 0.18300(18) 0.73351(19) 0.58605(12) 0.0261(5) Uani d . 1
H H14 0.2474 0.7477 0.6291 0.031 Uiso calc R 1
C C15 0.07752(18) 0.8057(2) 0.58468(13) 0.0282(5) Uani d . 1
H H15 0.0704 0.8708 0.6267 0.034 Uiso calc R 1
C C16 -0.01854(18) 0.7841(2) 0.52232(13) 0.0295(5) Uani d . 1
H H16 -0.0899 0.8348 0.5230 0.035 Uiso calc R 1
C C17 -0.01235(17) 0.6909(2) 0.45972(13) 0.0260(5) Uani d . 1
H H17 -0.0785 0.6754 0.4182 0.031 Uiso calc R 1
C C18 0.09490(16) 0.62076(18) 0.46006(12) 0.0220(4) Uani d . 1
C C19 0.05096(17) 0.4838(2) 0.32897(12) 0.0269(5) Uani d . 1
H H19A -0.0351 0.4872 0.3415 0.040 Uiso calc R 1
H H19B 0.0726 0.3963 0.3144 0.040 Uiso calc R 1
H H19C 0.0647 0.5397 0.2799 0.040 Uiso calc R 1
C C20 0.4677(2) 0.24041(19) 0.39780(14) 0.0313(5) Uani d . 1
H H20A 0.5395 0.2183 0.4358 0.047 Uiso calc R 1
H H20B 0.4924 0.2574 0.3392 0.047 Uiso calc R 1
H H20C 0.4097 0.1696 0.3960 0.047 Uiso calc R 1

loop_
_atom_site_aniso_label
_atom_site_aniso_U_11
_atom_site_aniso_U_22
_atom_site_aniso_U_33
_atom_site_aniso_U_12
_atom_site_aniso_U_13
_atom_site_aniso_U_23
O1 0.0245(7) 0.0335(9) 0.0408(9) -0.0008(7) 0.0048(6) 0.0009(7)
O2 0.0224(7) 0.0240(8) 0.0339(8) 0.0036(6) 0.0054(6) -0.0027(6)
O3 0.0311(8) 0.0184(8) 0.0342(8) -0.0058(6) 0.0016(6) -0.0067(6)
O4 0.0282(7) 0.0211(8) 0.0272(7) 0.0051(6) -0.0028(6) -0.0001(6)
N1 0.0201(8) 0.0107(8) 0.0284(9) -0.0007(7) 0.0024(7) -0.0012(7)
N2 0.0219(8) 0.0112(8) 0.0235(8) -0.0031(6) 0.0023(6) -0.0011(7)
N3 0.0213(8) 0.0190(9) 0.0213(8) -0.0025(7) 0.0010(6) -0.0028(7)
C1 0.0270(10) 0.0277(12) 0.0236(10) -0.0010(9) -0.0011(8) 0.0057(9)
C2 0.0291(11) 0.0302(12) 0.0345(12) -0.0109(10) -0.0027(9) 0.0081(10)
C3 0.0452(13) 0.0230(12) 0.0364(12) -0.0101(10) -0.0088(10) 0.0048(10)
C4 0.0420(13) 0.0197(11) 0.0297(11) -0.0021(9) -0.0028(10) -0.0017(9)
C5 0.0296(10) 0.0209(11) 0.0239(10) -0.0027(9) -0.0014(8) 0.0013(9)
C6 0.0252(10) 0.0184(10) 0.0236(10) -0.0025(8) 0.0000(8) 0.0049(8)
C7 0.0243(10) 0.0205(10) 0.0172(9) -0.0013(8) 0.0020(7) 0.0030(8)
C8 0.0194(9) 0.0207(11) 0.0259(10) 0.0033(8) 0.0002(8) -0.0026(8)
C9 0.0338(11) 0.0306(12) 0.0241(10) -0.0007(10) 0.0028(9) -0.0032(9)
C10 0.0228(9) 0.0176(10) 0.0232(10) -0.0010(8) 0.0007(8) 0.0005(8)
C11 0.0222(9) 0.0175(10) 0.0228(9) -0.0016(8) 0.0022(8) 0.0017(8)
C12 0.0238(10) 0.0231(11) 0.0213(9) 0.0003(8) 0.0008(8) 0.0007(8)
C13 0.0251(10) 0.0199(10) 0.0218(10) -0.0024(8) 0.0036(8) 0.0030(8)
C14 0.0304(11) 0.0268(12) 0.0216(10) -0.0033(9) 0.0043(8) -0.0024(9)
C15 0.0356(11) 0.0238(11) 0.0263(10) 0.0006(9) 0.0090(9) -0.0047(9)
C16 0.0282(11) 0.0289(12) 0.0326(11) 0.0042(9) 0.0101(9) 0.0009(10)
C17 0.0229(10) 0.0266(11) 0.0286(11) -0.0011(8) 0.0036(8) 0.0012(9)
C18 0.0236(9) 0.0193(10) 0.0236(10) -0.0040(8) 0.0059(8) 0.0000(8)
C19 0.0247(10) 0.0279(12) 0.0274(11) -0.0023(9) -0.0028(8) -0.0050(9)
C20 0.0367(12) 0.0185(11) 0.0378(12) 0.0085(9) -0.0026(10) 0.0007(9)

loop_
_atom_type_symbol
_atom_type_description
_atom_type_scat_dispersion_real
_atom_type_scat_dispersion_imag
_atom_type_scat_source
C C 0.0033 0.0016 'International Tables Vol C Tables 4.2.6.8 and 6.1.1.4'
H H 0.0000 0.0000 'International Tables Vol C Tables 4.2.6.8 and 6.1.1.4'
N N 0.0061 0.0033 'International Tables Vol C Tables 4.2.6.8 and 6.1.1.4'
O O 0.0106 0.0060 'International Tables Vol C Tables 4.2.6.8 and 6.1.1.4'

loop_
_geom_angle_atom_site_label_1
_geom_angle_atom_site_label_2
_geom_angle_atom_site_label_3
_geom_angle
C1 O1 H1O 106.0(19)
C10 O4 C20 112.71(14)
C7 N1 N2 120.11(16)
C7 N1 H1N 121.0(15)
N2 N1 H1N 117.1(15)
C8 N2 N1 121.13(15)
C8 N2 C10 123.05(15)
N1 N2 C10 115.52(14)
C18 N3 C11 107.92(15)
C18 N3 C19 124.45(16)
C11 N3 C19 127.50(16)
O1 C1 C2 118.06(18)
O1 C1 C6 122.32(18)
C2 C1 C6 119.6(2)
C3 C2 C1 120.1(2)
C3 C2 H2 119.9
C1 C2 H2 119.9
C2 C3 C4 121.1(2)
C2 C3 H3 119.4
C4 C3 H3 119.4
C5 C4 C3 118.9(2)
C5 C4 H4 120.5
C3 C4 H4 120.5
C4 C5 C6 121.40(19)
C4 C5 H5 119.3
C6 C5 H5 119.3
C5 C6 C1 118.71(18)
C5 C6 C7 122.54(17)
C1 C6 C7 118.73(18)
O2 C7 N1 121.25(17)
O2 C7 C6 122.64(17)
N1 C7 C6 116.05(17)
O3 C8 N2 119.69(18)
O3 C8 C9 123.09(18)
N2 C8 C9 117.21(17)
C8 C9 H9A 109.5
C8 C9 H9B 109.5
H9A C9 H9B 109.5
C8 C9 H9C 109.5
H9A C9 H9C 109.5
H9B C9 H9C 109.5
O4 C10 N2 111.40(15)
O4 C10 C11 107.19(14)
N2 C10 C11 109.52(15)
O4 C10 H10 109.6
N2 C10 H10 109.6
C11 C10 H10 109.6
C12 C11 N3 110.09(17)
C12 C11 C10 129.33(17)
N3 C11 C10 120.52(16)
C11 C12 C13 106.97(16)
C11 C12 H12 126.5
C13 C12 H12 126.5
C14 C13 C18 118.61(18)
C14 C13 C12 134.43(18)
C18 C13 C12 106.95(17)
C15 C14 C13 118.93(18)
C15 C14 H14 120.5
C13 C14 H14 120.5
C14 C15 C16 120.91(19)
C14 C15 H15 119.5
C16 C15 H15 119.5
C17 C16 C15 121.71(19)
C17 C16 H16 119.1
C15 C16 H16 119.1
C16 C17 C18 117.16(18)
C16 C17 H17 121.4
C18 C17 H17 121.4
N3 C18 C17 129.29(17)
N3 C18 C13 108.07(16)
C17 C18 C13 122.64(18)
N3 C19 H19A 109.5
N3 C19 H19B 109.5
H19A C19 H19B 109.5
N3 C19 H19C 109.5
H19A C19 H19C 109.5
H19B C19 H19C 109.5
O4 C20 H20A 109.5
O4 C20 H20B 109.5
H20A C20 H20B 109.5
O4 C20 H20C 109.5
H20A C20 H20C 109.5
H20B C20 H20C 109.5

loop_
_geom_bond_atom_site_label_1
_geom_bond_atom_site_label_2
_geom_bond_distance
O1 C1 1.354(2)
O1 H1O 0.871(10)
O2 C7 1.233(2)
O3 C8 1.226(2)
O4 C10 1.400(2)
O4 C20 1.428(2)
N1 C7 1.360(2)
N1 N2 1.385(2)
N1 H1N 0.852(9)
N2 C8 1.368(2)
N2 C10 1.477(2)
N3 C18 1.375(2)
N3 C11 1.389(2)
N3 C19 1.456(2)
C1 C2 1.393(3)
C1 C6 1.406(3)
C2 C3 1.365(3)
C2 H2 0.9500
C3 C4 1.393(3)
C3 H3 0.9500
C4 C5 1.375(3)
C4 H4 0.9500
C5 C6 1.390(3)
C5 H5 0.9500
C6 C7 1.485(3)
C8 C9 1.491(3)
C9 H9A 0.9800
C9 H9B 0.9800
C9 H9C 0.9800
C10 C11 1.492(3)
C10 H10 1.0000
C11 C12 1.363(3)
C12 C13 1.424(3)
C12 H12 0.9500
C13 C14 1.406(3)
C13 C18 1.413(3)
C14 C15 1.387(3)
C14 H14 0.9500
C15 C16 1.399(3)
C15 H15 0.9500
C16 C17 1.382(3)
C16 H16 0.9500
C17 C18 1.392(3)
C17 H17 0.9500
C19 H19A 0.9800
C19 H19B 0.9800
C19 H19C 0.9800
C20 H20A 0.9800
C20 H20B 0.9800
C20 H20C 0.9800

loop_
_geom_hbond_atom_site_label_D
_geom_hbond_atom_site_label_H
_geom_hbond_atom_site_label_A
_geom_hbond_site_symmetry_A
_geom_hbond_distance_DH
_geom_hbond_distance_HA
_geom_hbond_distance_DA
_geom_hbond_angle_DHA
_geom_hbond_publ_flag
O1 H1<i>o</i> O2 . 0.870(10) 1.81(2) 2.599(2) 150(3) yes
N1 H1<i>n</i> O3 2 0.850(10) 2.010(10) 2.812(2) 157(2) yes

loop_
_geom_torsion_atom_site_label_1
_geom_torsion_atom_site_label_2
_geom_torsion_atom_site_label_3
_geom_torsion_atom_site_label_4
_geom_torsion
C7 N1 N2 C8 -84.8(2)
C7 N1 N2 C10 89.2(2)
O1 C1 C2 C3 -177.23(18)
C6 C1 C2 C3 2.8(3)
C1 C2 C3 C4 0.2(3)
C2 C3 C4 C5 -1.6(3)
C3 C4 C5 C6 -0.1(3)
C4 C5 C6 C1 3.0(3)
C4 C5 C6 C7 -178.81(18)
O1 C1 C6 C5 175.68(17)
C2 C1 C6 C5 -4.3(3)
O1 C1 C6 C7 -2.6(3)
C2 C1 C6 C7 177.42(17)
N2 N1 C7 O2 19.8(3)
N2 N1 C7 C6 -162.92(15)
C5 C6 C7 O2 -163.41(18)
C1 C6 C7 O2 14.8(3)
C5 C6 C7 N1 19.4(3)
C1 C6 C7 N1 -162.41(17)
N1 N2 C8 O3 171.07(16)
C10 N2 C8 O3 -2.5(3)
N1 N2 C8 C9 -10.1(2)
C10 N2 C8 C9 176.32(16)
C20 O4 C10 N2 -71.2(2)
C20 O4 C10 C11 168.97(15)
C8 N2 C10 O4 104.46(19)
N1 N2 C10 O4 -69.42(19)
C8 N2 C10 C11 -137.13(17)
N1 N2 C10 C11 48.99(19)
C18 N3 C11 C12 0.6(2)
C19 N3 C11 C12 176.65(18)
C18 N3 C11 C10 -176.91(16)
C19 N3 C11 C10 -0.9(3)
O4 C10 C11 C12 11.2(3)
N2 C10 C11 C12 -109.8(2)
O4 C10 C11 N3 -171.84(16)
N2 C10 C11 N3 67.2(2)
N3 C11 C12 C13 -0.6(2)
C10 C11 C12 C13 176.68(18)
C11 C12 C13 C14 -178.7(2)
C11 C12 C13 C18 0.3(2)
C18 C13 C14 C15 -0.2(3)
C12 C13 C14 C15 178.6(2)
C13 C14 C15 C16 1.0(3)
C14 C15 C16 C17 -0.2(3)
C15 C16 C17 C18 -1.3(3)
C11 N3 C18 C17 -179.76(19)
C19 N3 C18 C17 4.0(3)
C11 N3 C18 C13 -0.4(2)
C19 N3 C18 C13 -176.59(17)
C16 C17 C18 N3 -178.60(19)
C16 C17 C18 C13 2.1(3)
C14 C13 C18 N3 179.21(16)
C12 C13 C18 N3 0.1(2)
C14 C13 C18 C17 -1.4(3)
C12 C13 C18 C17 179.47(18)
